data_1514065
loop_
_publ_author_name
'Song, Bohang'
'Lai, Man On'
'Lu, Li'

_publ_section_title
;
 Influence of Ru substitution on Li-rich 0.55(Li2 Mn O3) * 0.45(Li Ni1/3
 Co1/3 Mn1/3 O2) cathode for Li-ion batteries
;
_journal_coden_ASTM ELCAAV
_journal_name_full 'Electrochimica Acta'
_journal_page_first 187
_journal_page_last 195
_journal_paper_doi 10.1016/j.electacta.2012.06.118
_journal_volume 80
_journal_year 2012
_chemical_formula_structural 'Li2 (Mn O3)'
_chemical_formula_sum 'Li2 Mn O3'
_chemical_name_systematic 'Dilithium Manganate(IV)'
_space_group_IT_number 15
_symmetry_Int_Tables_number 15
_symmetry_space_group_name_Hall '-C 2yc'
_symmetry_space_group_name_H-M 'C 1 2/c 1'
_audit_creation_date 2013/08/01
_cell_angle_alpha 90
_cell_angle_beta 99.08(5)
_cell_angle_gamma 90
_cell_formula_units_Z 8
_cell_length_a 4.927(6)
_cell_length_b 8.511(3)
_cell_length_c 9.624(5)
_cell_volume 398.5(5)
_refine_ls_R_factor_all 0.1152
_cod_data_source_file 'data_Li2MnO3melanie186842.cif'
_cod_data_source_block /var/www/cod/tmp/uploads/1395910042.8-D290F29E9218B844.cif
_cod_original_cell_volume 398.51
_cod_original_formula_sum 'Li2 Mn1 O3'
_cod_database_code 1514065

loop_
_symmetry_equiv_pos_site_id
_symmetry_equiv_pos_as_xyz
1 'x, -y, z+1/2'
2 '-x, -y, -z'
3 '-x, y, -z+1/2'
4 'x, y, z'
5 'x+1/2, -y+1/2, z+1/2'
6 '-x+1/2, -y+1/2, -z'
7 '-x+1/2, y+1/2, -z+1/2'
8 'x+1/2, y+1/2, z'

loop_
_atom_site_aniso_label
_atom_site_aniso_type_symbol
_atom_site_aniso_U_11
_atom_site_aniso_U_22
_atom_site_aniso_U_33
_atom_site_aniso_U_12
_atom_site_aniso_U_13
_atom_site_aniso_U_23
Li1 Li1+ 0.00000 0.00000 0.00000 0.00000 0.00000 0.00000
Li2 Li1+ 0.00000 0.00000 0.00000 0.00000 0.00000 0.00000
Li3 Li1+ 0.00000 0.00000 0.00000 0.00000 0.00000 0.00000
Mn1 Mn4+ 0.00000 0.00000 0.00000 0.00000 0.00000 0.00000
Mn2 Mn4+ 0.00160 0.00180 0.00060 0.00000 0.00080 0.00000
Mn3 Mn4+ 0.00310 0.00060 0.00090 0.00000 0.00040 0.00000
Li4 Li1+ 0.00310 0.00060 0.00090 0.00000 0.00040 0.00000
O1 O2- 0.00000 0.00000 0.00000 0.00000 0.00000 0.00000
O2 O2- 0.00000 0.00000 0.00000 0.00000 0.00000 0.00000
O3 O2- 0.00000 0.00000 0.00000 0.00000 0.00000 0.00000

loop_
_atom_site_label
_atom_site_type_symbol
_atom_site_symmetry_multiplicity
_atom_site_Wyckoff_symbol
_atom_site_fract_x
_atom_site_fract_y
_atom_site_fract_z
_atom_site_occupancy
_atom_site_attached_hydrogens
_atom_site_B_iso_or_equiv
Li1 Li1+ 8 f 0.241(9) 0.089(2) 0.010(7) 1.0 0 1.700
Li2 Li1+ 4 d 0.25000 0.25000 0.50000 1.0 0 1.100
Li3 Li1+ 4 e 0 0.757(1) 0.25000 0.875 0 1.100
Mn1 Mn4+ 4 e 0 0.757(1) 0.25000 0.125 0 1.100
Mn2 Mn4+ 4 e 0 0.4101(3) 0.25000 1.0 0 0.100
Mn3 Mn4+ 4 e 0 0.0757(3) 0.25000 0.875 0 0.120
Li4 Li1+ 4 e 0 0.0757(3) 0.25000 0.125 0 0.120
O1 O2- 8 f 0.1079(9) 0.256(2) 0.1364(5) 1.0 0 0.650
O2 O2- 8 f 0.141(1) 0.5655(6) 0.1371(5) 1.0 0 0.220
O3 O2- 8 f 0.141(1) 0.9169(9) 0.1398(7) 1.0 0 1.300

loop_
_atom_type_symbol
_atom_type_oxidation_number
Li1+ 1
Mn4+ 4
O2- -2
